data_1516137
loop_
_publ_author_name
'Mei\&sner, Antje'
'Alberico, Elisabetta'
'Drexler, Hans-Joachim'
'Baumann, Wolfgang'
'Heller, Detlef'

_publ_section_title
;
 Rhodium diphosphine complexes: a case study for catalyst activation and
 deactivation
;
_journal_issue 10
_journal_name_full 'Catal. Sci. Technol.'
_journal_page_first 3409
_journal_paper_doi 10.1039/C4CY00497C
_journal_volume 4
_journal_year 2014
_chemical_formula_sum 'C50 H47 Cl O2 P2 Rh'
_chemical_formula_weight 880.18
_chemical_name_systematic
; 
 ? 
;
_space_group_IT_number 2
_symmetry_cell_setting triclinic
_symmetry_space_group_name_Hall '-P 1'
_symmetry_space_group_name_H-M 'P -1'
_atom_sites_solution_hydrogens geom
_atom_sites_solution_primary direct
_atom_sites_solution_secondary difmap
_audit_creation_method SHELXL-97
_cell_angle_alpha 93.865(5)
_cell_angle_beta 102.017(5)
_cell_angle_gamma 108.917(5)
_cell_formula_units_Z 2
_cell_length_a 10.1367(13)
_cell_length_b 10.1518(13)
_cell_length_c 21.075(3)
_cell_measurement_reflns_used 9985
_cell_measurement_temperature 150(2)
_cell_measurement_theta_max 68.40
_cell_measurement_theta_min 4.34
_cell_volume 1985.2(5)
_computing_cell_refinement 'SAINT (Bruker, 2009)'
_computing_data_collection 'APEX2 (Bruker, 2012)'
_computing_data_reduction SAINT
_computing_molecular_graphics 'SHELXTL (Sheldrick, 2008)'
_computing_publication_material 'SHELXTL (Sheldrick, 2008)'
_computing_structure_refinement 'SHELXL-97 (Sheldrick, 2008)'
_computing_structure_solution 'SHELXS-97 (Sheldrick, 2008)'
_diffrn_ambient_temperature 150(2)
_diffrn_measured_fraction_theta_full 0.991
_diffrn_measured_fraction_theta_max 0.991
_diffrn_measurement_device_type 'Bruker APEX-II CCD'
_diffrn_measurement_method '\f and \w scans'
_diffrn_radiation_monochromator graphite
_diffrn_radiation_source 'fine-focus sealed tube'
_diffrn_radiation_type CuK\a
_diffrn_radiation_wavelength 1.54178
_diffrn_reflns_av_R_equivalents 0.0315
_diffrn_reflns_av_sigmaI/netI 0.0231
_diffrn_reflns_limit_h_max 11
_diffrn_reflns_limit_h_min -11
_diffrn_reflns_limit_k_max 11
_diffrn_reflns_limit_k_min -11
_diffrn_reflns_limit_l_max 24
_diffrn_reflns_limit_l_min -24
_diffrn_reflns_number 28612
_diffrn_reflns_theta_full 63.69
_diffrn_reflns_theta_max 63.69
_diffrn_reflns_theta_min 2.17
_exptl_absorpt_coefficient_mu 5.182
_exptl_absorpt_correction_T_max 0.7462
_exptl_absorpt_correction_T_min 0.3268
_exptl_absorpt_correction_type multi-scan
_exptl_absorpt_process_details
;
'SADABS (Bruker, 2008)'
;
_exptl_crystal_colour red
_exptl_crystal_density_diffrn 1.472
_exptl_crystal_density_method 'not measured'
_exptl_crystal_description 'part of prism'
_exptl_crystal_F_000 910
_exptl_crystal_size_max 0.28
_exptl_crystal_size_mid 0.11
_exptl_crystal_size_min 0.06
_refine_diff_density_max 0.404
_refine_diff_density_min -0.518
_refine_diff_density_rms 0.061
_refine_ls_extinction_method none
_refine_ls_goodness_of_fit_ref 1.098
_refine_ls_hydrogen_treatment constr
_refine_ls_matrix_type full
_refine_ls_number_parameters 508
_refine_ls_number_reflns 6482
_refine_ls_number_restraints 0
_refine_ls_restrained_S_all 1.098
_refine_ls_R_factor_all 0.0291
_refine_ls_R_factor_gt 0.0285
_refine_ls_shift/su_max 0.001
_refine_ls_shift/su_mean 0.000
_refine_ls_structure_factor_coef Fsqd
_refine_ls_weighting_details 'calc w=1/[\s^2^(Fo^2^)+(0.0244P)^2^+2.9080P] where P=(Fo^2^+2Fc^2^)/3'
_refine_ls_weighting_scheme calc
_refine_ls_wR_factor_gt 0.0701
_refine_ls_wR_factor_ref 0.0704
_reflns_number_gt 6327
_reflns_number_total 6482
_reflns_threshold_expression >2sigma(I)
_cod_data_source_file c4cy00497c1.cif
_cod_data_source_block ax0555abs2
_cod_depositor_comments
;
The following automatic conversions were performed:

'_symmetry_cell_setting' value 'Triclinic' changed to 'triclinic'
according to
/usr/data/users/saulius/crontab/automatic-downloads/rss-feeds/RSC/lib/dictionaries/cif_core.dic
dictionary named 'cif_core.dic' version 2.4.2 from 2011-04-26.

Automatic conversion script
Id: cif_fix_values 2281 2013-09-26 08:29:07Z andrius 

 Adding full bibliography for 1516136--1516137.cif.
;
_cod_original_cell_volume 1985.2(4)
_cod_original_sg_symbol_H-M 'P-1   '
_cod_database_code 1516137

loop_
_symmetry_equiv_pos_as_xyz
'x, y, z'
'-x, -y, -z'

loop_
_atom_site_label
_atom_site_type_symbol
_atom_site_fract_x
_atom_site_fract_y
_atom_site_fract_z
_atom_site_U_iso_or_equiv
_atom_site_adp_type
_atom_site_occupancy
_atom_site_symmetry_multiplicity
_atom_site_calc_flag
_atom_site_refinement_flags
Rh1 Rh 0.446391(19) 0.211166(19) 0.272430(8) 0.01721(7) Uani 1 1 d .
Cl1 Cl 0.60212(7) 0.46086(6) 0.29919(3) 0.02694(14) Uani 1 1 d .
P1 P 0.36124(6) 0.24900(6) 0.16639(3) 0.01665(13) Uani 1 1 d .
P2 P 0.25477(7) 0.23988(7) 0.32490(3) 0.01828(14) Uani 1 1 d .
O1 O 0.08950(18) 0.10705(17) 0.19637(8) 0.0193(4) Uani 1 1 d .
C1 C 0.2169(3) 0.0930(3) 0.11659(12) 0.0186(5) Uani 1 1 d .
C2 C 0.2251(3) 0.0205(3) 0.05980(12) 0.0204(5) Uani 1 1 d .
H2 H 0.3063 0.0565 0.0421 0.025 Uiso 1 1 calc R
C3 C 0.1155(3) -0.1040(3) 0.02888(12) 0.0231(5) Uani 1 1 d .
H3 H 0.1214 -0.1508 -0.0104 0.028 Uiso 1 1 calc R
C4 C -0.0021(3) -0.1607(3) 0.05463(12) 0.0220(5) Uani 1 1 d .
H4 H -0.0757 -0.2461 0.0329 0.026 Uiso 1 1 calc R
C5 C -0.0137(3) -0.0939(3) 0.11202(12) 0.0199(5) Uani 1 1 d .
C6 C 0.0957(3) 0.0326(3) 0.14050(12) 0.0184(5) Uani 1 1 d .
C7 C 0.0305(3) 0.0252(3) 0.24054(12) 0.0191(5) Uani 1 1 d .
C8 C 0.0937(3) 0.0798(3) 0.30636(12) 0.0198(5) Uani 1 1 d .
C9 C 0.0309(3) 0.0037(3) 0.35192(13) 0.0246(6) Uani 1 1 d .
H9 H 0.0682 0.0377 0.3975 0.029 Uiso 1 1 calc R
C10 C -0.0853(3) -0.1210(3) 0.33103(13) 0.0263(6) Uani 1 1 d .
H10 H -0.1274 -0.1708 0.3625 0.032 Uiso 1 1 calc R
C11 C -0.1408(3) -0.1739(3) 0.26510(13) 0.0238(6) Uani 1 1 d .
H11 H -0.2187 -0.2608 0.2519 0.029 Uiso 1 1 calc R
C12 C -0.0832(3) -0.1008(3) 0.21782(12) 0.0205(5) Uani 1 1 d .
C13 C -0.1401(3) -0.1462(3) 0.14395(13) 0.0233(6) Uani 1 1 d .
C14 C -0.2499(3) -0.0734(3) 0.11852(14) 0.0314(6) Uani 1 1 d .
H14A H -0.3308 -0.1044 0.1391 0.047 Uiso 1 1 calc R
H14B H -0.2851 -0.0987 0.0708 0.047 Uiso 1 1 calc R
H14C H -0.2029 0.0289 0.1296 0.047 Uiso 1 1 calc R
C15 C -0.2137(3) -0.3061(3) 0.12681(15) 0.0349(7) Uani 1 1 d .
H15A H -0.1442 -0.3522 0.1424 0.052 Uiso 1 1 calc R
H15B H -0.2501 -0.3316 0.0792 0.052 Uiso 1 1 calc R
H15C H -0.2939 -0.3370 0.1479 0.052 Uiso 1 1 calc R
C16 C 0.2966(3) 0.3953(3) 0.14871(12) 0.0189(5) Uani 1 1 d .
C17 C 0.4002(3) 0.5308(3) 0.16323(13) 0.0233(5) Uani 1 1 d .
H17 H 0.4977 0.5432 0.1826 0.028 Uiso 1 1 calc R
C18 C 0.3618(3) 0.6467(3) 0.14961(14) 0.0278(6) Uani 1 1 d .
H18 H 0.4331 0.7381 0.1595 0.033 Uiso 1 1 calc R
C19 C 0.2203(3) 0.6304(3) 0.12176(14) 0.0318(6) Uani 1 1 d .
H19 H 0.1943 0.7102 0.1125 0.038 Uiso 1 1 calc R
C20 C 0.1173(3) 0.4976(3) 0.10752(15) 0.0338(7) Uani 1 1 d .
H20 H 0.0200 0.4863 0.0884 0.041 Uiso 1 1 calc R
C21 C 0.1545(3) 0.3799(3) 0.12088(13) 0.0257(6) Uani 1 1 d .
H21 H 0.0825 0.2890 0.1110 0.031 Uiso 1 1 calc R
C22 C 0.4965(3) 0.2851(3) 0.11770(12) 0.0198(5) Uani 1 1 d .
C23 C 0.6318(3) 0.2792(3) 0.14317(13) 0.0235(6) Uani 1 1 d .
H23 H 0.6544 0.2566 0.1862 0.028 Uiso 1 1 calc R
C24 C 0.7344(3) 0.3057(3) 0.10686(14) 0.0291(6) Uani 1 1 d .
H24 H 0.8269 0.3021 0.1250 0.035 Uiso 1 1 calc R
C25 C 0.7016(3) 0.3377(3) 0.04392(14) 0.0287(6) Uani 1 1 d .
H25 H 0.7710 0.3537 0.0185 0.034 Uiso 1 1 calc R
C26 C 0.5673(3) 0.3462(3) 0.01795(13) 0.0262(6) Uani 1 1 d .
H26 H 0.5452 0.3693 -0.0250 0.031 Uiso 1 1 calc R
C27 C 0.4661(3) 0.3211(3) 0.05486(12) 0.0236(6) Uani 1 1 d .
H27 H 0.3749 0.3285 0.0373 0.028 Uiso 1 1 calc R
C28 C 0.1736(3) 0.3728(3) 0.30255(12) 0.0207(5) Uani 1 1 d .
C29 C 0.2635(3) 0.5043(3) 0.29483(13) 0.0251(6) Uani 1 1 d .
H29 H 0.3630 0.5214 0.2989 0.030 Uiso 1 1 calc R
C30 C 0.2082(3) 0.6099(3) 0.28126(15) 0.0307(6) Uani 1 1 d .
H30 H 0.2702 0.6995 0.2763 0.037 Uiso 1 1 calc R
C31 C 0.0635(3) 0.5867(3) 0.27476(15) 0.0332(7) Uani 1 1 d .
H31 H 0.0265 0.6599 0.2653 0.040 Uiso 1 1 calc R
C32 C -0.0268(3) 0.4570(3) 0.28210(15) 0.0333(7) Uani 1 1 d .
H32 H -0.1262 0.4406 0.2777 0.040 Uiso 1 1 calc R
C33 C 0.0278(3) 0.3502(3) 0.29597(14) 0.0282(6) Uani 1 1 d .
H33 H -0.0347 0.2610 0.3010 0.034 Uiso 1 1 calc R
C34 C 0.2987(3) 0.2750(3) 0.41471(13) 0.0252(6) Uani 1 1 d .
C35 C 0.2990(3) 0.3976(3) 0.44879(14) 0.0344(7) Uani 1 1 d .
H35 H 0.2728 0.4656 0.4253 0.041 Uiso 1 1 calc R
C36 C 0.3374(4) 0.4211(4) 0.51682(15) 0.0417(8) Uani 1 1 d .
H36 H 0.3369 0.5050 0.5394 0.050 Uiso 1 1 calc R
C37 C 0.3761(3) 0.3247(4) 0.55193(15) 0.0423(8) Uani 1 1 d .
H37 H 0.4015 0.3414 0.5985 0.051 Uiso 1 1 calc R
C38 C 0.3778(3) 0.2026(4) 0.51883(14) 0.0396(7) Uani 1 1 d .
H38 H 0.4052 0.1358 0.5428 0.048 Uiso 1 1 calc R
C39 C 0.3398(3) 0.1779(3) 0.45098(14) 0.0310(6) Uani 1 1 d .
H39 H 0.3415 0.0942 0.4287 0.037 Uiso 1 1 calc R
C40 C 0.4672(3) 0.0257(3) 0.22728(13) 0.0256(6) Uani 1 1 d .
H40 H 0.4397 -0.0029 0.1787 0.031 Uiso 1 1 calc R
C41 C 0.3671(3) -0.0104(3) 0.26619(14) 0.0271(6) Uani 1 1 d .
H41 H 0.2635 -0.0690 0.2480 0.033 Uiso 1 1 calc R
C42 C 0.4548(3) -0.0214(3) 0.33355(14) 0.0286(6) Uani 1 1 d .
H42 H 0.3995 -0.0714 0.3642 0.034 Uiso 1 1 calc R
C43 C 0.5472(3) 0.1349(3) 0.35634(13) 0.0260(6) Uani 1 1 d .
H43 H 0.5708 0.1820 0.4025 0.031 Uiso 1 1 calc R
C44 C 0.6415(3) 0.1675(3) 0.31572(14) 0.0275(6) Uani 1 1 d .
H44 H 0.7386 0.2428 0.3299 0.033 Uiso 1 1 calc R
C45 C 0.6124(3) 0.0326(3) 0.27045(14) 0.0282(6) Uani 1 1 d .
H45 H 0.6888 0.0286 0.2478 0.034 Uiso 1 1 calc R
C46 C 0.5650(3) -0.0810(3) 0.31372(14) 0.0298(6) Uani 1 1 d .
H46A H 0.6434 -0.0778 0.3514 0.036 Uiso 1 1 calc R
H46B H 0.5198 -0.1771 0.2887 0.036 Uiso 1 1 calc R
O2 O 0.2495(5) 0.8707(4) 0.4891(2) 0.0835(12) Uani 0.80 1 d P
C51 C 0.1403(6) 0.8678(6) 0.5196(3) 0.0665(15) Uani 0.80 1 d P
H51A H 0.0773 0.9146 0.4957 0.080 Uiso 0.80 1 calc PR
H51B H 0.1805 0.9165 0.5653 0.080 Uiso 0.80 1 calc PR
C52 C 0.0617(8) 0.7230(10) 0.5184(4) 0.128(4) Uani 0.80 1 d P
H52A H -0.0401 0.7086 0.5173 0.153 Uiso 0.80 1 calc PR
H52B H 0.1034 0.6880 0.5576 0.153 Uiso 0.80 1 calc PR
C53 C 0.0737(7) 0.6472(6) 0.4565(3) 0.0750(16) Uani 0.80 1 d P
H53A H 0.0871 0.5565 0.4637 0.090 Uiso 0.80 1 calc PR
H53B H -0.0111 0.6309 0.4197 0.090 Uiso 0.80 1 calc PR
C54 C 0.2041(7) 0.7513(6) 0.4455(3) 0.0738(16) Uani 0.80 1 d P
H54A H 0.2813 0.7104 0.4498 0.089 Uiso 0.80 1 calc PR
H54B H 0.1834 0.7742 0.4004 0.089 Uiso 0.80 1 calc PR

loop_
_atom_site_aniso_label
_atom_site_aniso_U_11
_atom_site_aniso_U_22
_atom_site_aniso_U_33
_atom_site_aniso_U_23
_atom_site_aniso_U_13
_atom_site_aniso_U_12
Rh1 0.01700(10) 0.01998(11) 0.01490(10) 0.00090(7) 0.00332(7) 0.00741(8)
Cl1 0.0212(3) 0.0234(3) 0.0314(3) -0.0042(3) 0.0026(3) 0.0054(3)
P1 0.0161(3) 0.0182(3) 0.0150(3) 0.0013(2) 0.0037(2) 0.0054(2)
P2 0.0182(3) 0.0216(3) 0.0156(3) 0.0007(2) 0.0048(2) 0.0076(3)
O1 0.0227(9) 0.0184(9) 0.0161(8) 0.0013(7) 0.0074(7) 0.0047(7)
C1 0.0184(12) 0.0201(12) 0.0170(12) 0.0024(10) 0.0030(10) 0.0069(10)
C2 0.0207(12) 0.0224(13) 0.0193(13) 0.0041(10) 0.0050(10) 0.0087(11)
C3 0.0280(14) 0.0242(13) 0.0177(13) -0.0014(10) 0.0041(11) 0.0118(11)
C4 0.0222(13) 0.0205(13) 0.0203(13) -0.0005(10) 0.0001(10) 0.0070(11)
C5 0.0196(12) 0.0203(13) 0.0196(13) 0.0034(10) 0.0028(10) 0.0080(10)
C6 0.0222(13) 0.0191(12) 0.0144(12) 0.0015(10) 0.0028(10) 0.0090(10)
C7 0.0182(12) 0.0210(13) 0.0214(13) 0.0052(10) 0.0090(10) 0.0083(10)
C8 0.0196(12) 0.0220(13) 0.0190(12) 0.0020(10) 0.0051(10) 0.0088(10)
C9 0.0241(13) 0.0320(15) 0.0204(13) 0.0053(11) 0.0078(11) 0.0116(12)
C10 0.0244(14) 0.0317(15) 0.0275(14) 0.0113(12) 0.0117(11) 0.0110(12)
C11 0.0177(12) 0.0243(13) 0.0305(14) 0.0067(11) 0.0078(11) 0.0071(11)
C12 0.0172(12) 0.0232(13) 0.0229(13) 0.0019(10) 0.0052(10) 0.0097(11)
C13 0.0200(13) 0.0227(13) 0.0233(14) 0.0001(11) 0.0048(11) 0.0031(11)
C14 0.0213(14) 0.0464(18) 0.0243(14) 0.0017(13) 0.0037(11) 0.0106(13)
C15 0.0360(16) 0.0268(15) 0.0313(16) -0.0038(12) 0.0115(13) -0.0037(13)
C16 0.0212(13) 0.0218(13) 0.0156(12) 0.0029(10) 0.0068(10) 0.0083(10)
C17 0.0219(13) 0.0247(14) 0.0245(14) 0.0042(11) 0.0085(11) 0.0078(11)
C18 0.0330(15) 0.0210(13) 0.0308(15) 0.0055(11) 0.0144(12) 0.0071(12)
C19 0.0410(17) 0.0291(15) 0.0358(16) 0.0139(13) 0.0153(13) 0.0206(13)
C20 0.0263(15) 0.0400(17) 0.0393(17) 0.0113(14) 0.0054(13) 0.0174(13)
C21 0.0222(13) 0.0260(14) 0.0275(14) 0.0054(11) 0.0040(11) 0.0074(11)
C22 0.0191(12) 0.0175(12) 0.0221(13) 0.0003(10) 0.0070(10) 0.0046(10)
C23 0.0238(13) 0.0259(14) 0.0229(13) 0.0060(11) 0.0072(11) 0.0098(11)
C24 0.0229(14) 0.0345(16) 0.0348(16) 0.0074(12) 0.0110(12) 0.0134(12)
C25 0.0288(15) 0.0282(14) 0.0329(15) 0.0048(12) 0.0182(12) 0.0083(12)
C26 0.0306(15) 0.0263(14) 0.0187(13) 0.0022(11) 0.0078(11) 0.0048(12)
C27 0.0215(13) 0.0265(14) 0.0214(13) 0.0020(11) 0.0046(10) 0.0070(11)
C28 0.0237(13) 0.0223(13) 0.0170(12) 0.0000(10) 0.0052(10) 0.0097(11)
C29 0.0218(13) 0.0279(14) 0.0263(14) -0.0001(11) 0.0077(11) 0.0091(11)
C30 0.0335(16) 0.0230(14) 0.0381(16) 0.0049(12) 0.0145(13) 0.0095(12)
C31 0.0388(17) 0.0326(16) 0.0374(17) 0.0086(13) 0.0128(13) 0.0218(14)
C32 0.0231(14) 0.0365(17) 0.0441(18) 0.0052(14) 0.0096(13) 0.0147(13)
C33 0.0234(14) 0.0270(14) 0.0349(15) 0.0049(12) 0.0089(12) 0.0086(12)
C34 0.0201(13) 0.0340(15) 0.0193(13) -0.0003(11) 0.0072(10) 0.0058(11)
C35 0.0345(16) 0.0374(17) 0.0277(15) -0.0037(13) 0.0069(12) 0.0099(13)
C36 0.0430(19) 0.0469(19) 0.0276(16) -0.0115(14) 0.0070(14) 0.0099(15)
C37 0.0378(17) 0.061(2) 0.0188(14) -0.0042(14) 0.0047(13) 0.0086(16)
C38 0.0364(17) 0.060(2) 0.0225(15) 0.0076(14) 0.0069(13) 0.0165(16)
C39 0.0285(15) 0.0426(17) 0.0232(14) 0.0041(12) 0.0066(12) 0.0141(13)
C40 0.0393(16) 0.0220(13) 0.0203(13) -0.0001(11) 0.0054(12) 0.0187(12)
C41 0.0255(14) 0.0192(13) 0.0366(16) 0.0016(11) 0.0042(12) 0.0103(11)
C42 0.0328(15) 0.0343(15) 0.0279(15) 0.0135(12) 0.0152(12) 0.0171(13)
C43 0.0268(14) 0.0359(15) 0.0175(13) 0.0051(11) 0.0007(11) 0.0165(12)
C44 0.0180(13) 0.0341(15) 0.0327(15) 0.0082(12) 0.0009(11) 0.0146(12)
C45 0.0308(15) 0.0352(16) 0.0288(15) 0.0108(12) 0.0138(12) 0.0197(13)
C46 0.0329(15) 0.0348(16) 0.0306(15) 0.0120(12) 0.0108(12) 0.0203(13)
O2 0.112(3) 0.058(2) 0.082(3) 0.007(2) 0.043(3) 0.020(2)
C51 0.068(3) 0.074(4) 0.061(3) -0.006(3) 0.004(3) 0.040(3)
C52 0.068(4) 0.187(9) 0.080(5) -0.026(5) 0.045(4) -0.026(5)
C53 0.090(4) 0.068(4) 0.071(4) 0.007(3) 0.027(3) 0.029(3)
C54 0.089(4) 0.057(3) 0.079(4) -0.004(3) 0.037(3) 0.023(3)

loop_
_atom_type_symbol
_atom_type_description
_atom_type_scat_dispersion_real
_atom_type_scat_dispersion_imag
_atom_type_scat_source
C C 0.0181 0.0091 'International Tables Vol C Tables 4.2.6.8 and 6.1.1.4'
H H 0.0000 0.0000 'International Tables Vol C Tables 4.2.6.8 and 6.1.1.4'
O O 0.0492 0.0322 'International Tables Vol C Tables 4.2.6.8 and 6.1.1.4'
P P 0.2955 0.4335 'International Tables Vol C Tables 4.2.6.8 and 6.1.1.4'
Cl Cl 0.3639 0.7018 'International Tables Vol C Tables 4.2.6.8 and 6.1.1.4'
Rh Rh 0.0927 3.6045 'International Tables Vol C Tables 4.2.6.8 and 6.1.1.4'

loop_
_geom_angle_atom_site_label_1
_geom_angle_atom_site_label_2
_geom_angle_atom_site_label_3
_geom_angle
C41 Rh1 C40 38.62(11)
C41 Rh1 C43 66.69(11)
C40 Rh1 C43 78.01(10)
C41 Rh1 C44 78.12(11)
C40 Rh1 C44 64.02(11)
C43 Rh1 C44 37.12(10)
C41 Rh1 P1 103.39(8)
C40 Rh1 P1 86.13(7)
C43 Rh1 P1 163.47(7)
C44 Rh1 P1 130.16(8)
C41 Rh1 Cl1 163.19(8)
C40 Rh1 Cl1 133.90(8)
C43 Rh1 Cl1 98.27(8)
C44 Rh1 Cl1 85.29(8)
P1 Rh1 Cl1 89.34(2)
C41 Rh1 P2 93.00(8)
C40 Rh1 P2 130.45(8)
C43 Rh1 P2 93.54(7)
C44 Rh1 P2 129.47(8)
P1 Rh1 P2 100.35(2)
Cl1 Rh1 P2 95.49(2)
C22 P1 C16 98.10(11)
C22 P1 C1 102.43(11)
C16 P1 C1 104.14(11)
C22 P1 Rh1 113.68(9)
C16 P1 Rh1 122.97(8)
C1 P1 Rh1 112.79(8)
C34 P2 C28 101.49(12)
C34 P2 C8 102.42(12)
C28 P2 C8 100.72(12)
C34 P2 Rh1 117.34(9)
C28 P2 Rh1 120.05(8)
C8 P2 Rh1 112.18(8)
C6 O1 C7 115.09(19)
C2 C1 C6 116.5(2)
C2 C1 P1 124.92(19)
C6 C1 P1 118.19(18)
C3 C2 C1 120.6(2)
C3 C2 H2 119.7
C1 C2 H2 119.7
C4 C3 C2 120.9(2)
C4 C3 H3 119.6
C2 C3 H3 119.6
C3 C4 C5 120.7(2)
C3 C4 H4 119.7
C5 C4 H4 119.7
C6 C5 C4 116.9(2)
C6 C5 C13 118.2(2)
C4 C5 C13 124.9(2)
O1 C6 C5 120.2(2)
O1 C6 C1 115.4(2)
C5 C6 C1 124.4(2)
C12 C7 O1 120.0(2)
C12 C7 C8 124.9(2)
O1 C7 C8 115.1(2)
C7 C8 C9 116.3(2)
C7 C8 P2 117.10(19)
C9 C8 P2 126.5(2)
C10 C9 C8 120.4(2)
C10 C9 H9 119.8
C8 C9 H9 119.8
C11 C10 C9 121.1(2)
C11 C10 H10 119.5
C9 C10 H10 119.5
C10 C11 C12 120.5(2)
C10 C11 H11 119.7
C12 C11 H11 119.7
C7 C12 C11 116.7(2)
C7 C12 C13 118.5(2)
C11 C12 C13 124.8(2)
C12 C13 C5 108.0(2)
C12 C13 C15 111.6(2)
C5 C13 C15 111.0(2)
C12 C13 C14 108.3(2)
C5 C13 C14 108.4(2)
C15 C13 C14 109.4(2)
C13 C14 H14A 109.5
C13 C14 H14B 109.5
H14A C14 H14B 109.5
C13 C14 H14C 109.5
H14A C14 H14C 109.5
H14B C14 H14C 109.5
C13 C15 H15A 109.5
C13 C15 H15B 109.5
H15A C15 H15B 109.5
C13 C15 H15C 109.5
H15A C15 H15C 109.5
H15B C15 H15C 109.5
C21 C16 C17 118.6(2)
C21 C16 P1 124.7(2)
C17 C16 P1 116.63(19)
C18 C17 C16 120.5(2)
C18 C17 H17 119.7
C16 C17 H17 119.7
C19 C18 C17 120.4(3)
C19 C18 H18 119.8
C17 C18 H18 119.8
C20 C19 C18 119.6(3)
C20 C19 H19 120.2
C18 C19 H19 120.2
C19 C20 C21 120.6(3)
C19 C20 H20 119.7
C21 C20 H20 119.7
C16 C21 C20 120.2(3)
C16 C21 H21 119.9
C20 C21 H21 119.9
C23 C22 C27 118.7(2)
C23 C22 P1 120.5(2)
C27 C22 P1 120.8(2)
C24 C23 C22 121.0(2)
C24 C23 H23 119.5
C22 C23 H23 119.5
C23 C24 C25 119.8(3)
C23 C24 H24 120.1
C25 C24 H24 120.1
C24 C25 C26 120.0(2)
C24 C25 H25 120.0
C26 C25 H25 120.0
C27 C26 C25 119.8(3)
C27 C26 H26 120.1
C25 C26 H26 120.1
C26 C27 C22 120.7(2)
C26 C27 H27 119.7
C22 C27 H27 119.7
C29 C28 C33 118.8(2)
C29 C28 P2 118.1(2)
C33 C28 P2 123.0(2)
C30 C29 C28 120.1(2)
C30 C29 H29 120.0
C28 C29 H29 120.0
C29 C30 C31 120.8(3)
C29 C30 H30 119.6
C31 C30 H30 119.6
C32 C31 C30 119.8(3)
C32 C31 H31 120.1
C30 C31 H31 120.1
C31 C32 C33 119.9(3)
C31 C32 H32 120.0
C33 C32 H32 120.0
C32 C33 C28 120.6(3)
C32 C33 H33 119.7
C28 C33 H33 119.7
C35 C34 C39 118.2(3)
C35 C34 P2 122.7(2)
C39 C34 P2 119.0(2)
C36 C35 C34 120.4(3)
C36 C35 H35 119.8
C34 C35 H35 119.8
C37 C36 C35 120.9(3)
C37 C36 H36 119.5
C35 C36 H36 119.5
C36 C37 C38 119.5(3)
C36 C37 H37 120.3
C38 C37 H37 120.3
C39 C38 C37 120.2(3)
C39 C38 H38 119.9
C37 C38 H38 119.9
C38 C39 C34 120.8(3)
C38 C39 H39 119.6
C34 C39 H39 119.6
C41 C40 C45 106.5(2)
C41 C40 Rh1 69.55(15)
C45 C40 Rh1 100.10(17)
C41 C40 H40 122.6
C45 C40 H40 122.6
Rh1 C40 H40 122.6
C40 C41 C42 105.0(2)
C40 C41 Rh1 71.83(15)
C42 C41 Rh1 97.84(17)
C40 C41 H41 123.1
C42 C41 H41 123.1
Rh1 C41 H41 123.1
C43 C42 C41 99.7(2)
C43 C42 C46 101.4(2)
C41 C42 C46 101.7(2)
C43 C42 H42 117.0
C41 C42 H42 117.0
C46 C42 H42 117.0
C44 C43 C42 105.4(2)
C44 C43 Rh1 72.31(15)
C42 C43 Rh1 95.56(16)
C44 C43 H43 123.4
C42 C43 H43 123.4
Rh1 C43 H43 123.4
C43 C44 C45 106.9(2)
C43 C44 Rh1 70.58(15)
C45 C44 Rh1 98.50(17)
C43 C44 H44 122.6
C45 C44 H44 122.6
Rh1 C44 H44 122.6
C44 C45 C46 102.3(2)
C44 C45 C40 97.4(2)
C46 C45 C40 101.7(2)
C44 C45 H45 117.4
C46 C45 H45 117.4
C40 C45 H45 117.4
C45 C46 C42 93.5(2)
C45 C46 H46A 113.0
C42 C46 H46A 113.0
C45 C46 H46B 113.0
C42 C46 H46B 113.0
H46A C46 H46B 110.4
C54 O2 C51 108.1(5)
O2 C51 C52 105.8(5)
O2 C51 H51A 110.6
C52 C51 H51A 110.6
O2 C51 H51B 110.6
C52 C51 H51B 110.6
H51A C51 H51B 108.7
C51 C52 C53 105.6(5)
C51 C52 H52A 110.6
C53 C52 H52A 110.6
C51 C52 H52B 110.6
C53 C52 H52B 110.6
H52A C52 H52B 108.8
C54 C53 C52 99.9(5)
C54 C53 H53A 111.8
C52 C53 H53A 111.8
C54 C53 H53B 111.8
C52 C53 H53B 111.8
H53A C53 H53B 109.5
O2 C54 C53 111.2(5)
O2 C54 H54A 109.4
C53 C54 H54A 109.4
O2 C54 H54B 109.4
C53 C54 H54B 109.4
H54A C54 H54B 108.0

loop_
_geom_bond_atom_site_label_1
_geom_bond_atom_site_label_2
_geom_bond_distance
Rh1 C41 2.114(3)
Rh1 C40 2.143(3)
Rh1 C43 2.172(3)
Rh1 C44 2.194(3)
Rh1 P1 2.3269(7)
Rh1 Cl1 2.4652(7)
Rh1 P2 2.5097(7)
P1 C22 1.838(3)
P1 C16 1.838(3)
P1 C1 1.840(2)
P2 C34 1.834(3)
P2 C28 1.834(3)
P2 C8 1.841(3)
O1 C6 1.380(3)
O1 C7 1.389(3)
C1 C2 1.394(4)
C1 C6 1.397(3)
C2 C3 1.391(4)
C2 H2 0.9500
C3 C4 1.383(4)
C3 H3 0.9500
C4 C5 1.391(4)
C4 H4 0.9500
C5 C6 1.391(4)
C5 C13 1.531(3)
C7 C12 1.388(4)
C7 C8 1.392(4)
C8 C9 1.399(4)
C9 C10 1.388(4)
C9 H9 0.9500
C10 C11 1.383(4)
C10 H10 0.9500
C11 C12 1.395(4)
C11 H11 0.9500
C12 C13 1.525(4)
C13 C15 1.532(4)
C13 C14 1.553(4)
C14 H14A 0.9800
C14 H14B 0.9800
C14 H14C 0.9800
C15 H15A 0.9800
C15 H15B 0.9800
C15 H15C 0.9800
C16 C21 1.390(4)
C16 C17 1.401(4)
C17 C18 1.384(4)
C17 H17 0.9500
C18 C19 1.382(4)
C18 H18 0.9500
C19 C20 1.378(4)
C19 H19 0.9500
C20 C21 1.394(4)
C20 H20 0.9500
C21 H21 0.9500
C22 C23 1.387(4)
C22 C27 1.397(4)
C23 C24 1.385(4)
C23 H23 0.9500
C24 C25 1.385(4)
C24 H24 0.9500
C25 C26 1.390(4)
C25 H25 0.9500
C26 C27 1.383(4)
C26 H26 0.9500
C27 H27 0.9500
C28 C29 1.393(4)
C28 C33 1.395(4)
C29 C30 1.383(4)
C29 H29 0.9500
C30 C31 1.383(4)
C30 H30 0.9500
C31 C32 1.379(4)
C31 H31 0.9500
C32 C33 1.389(4)
C32 H32 0.9500
C33 H33 0.9500
C34 C35 1.393(4)
C34 C39 1.401(4)
C35 C36 1.388(4)
C35 H35 0.9500
C36 C37 1.373(5)
C36 H36 0.9500
C37 C38 1.387(5)
C37 H37 0.9500
C38 C39 1.384(4)
C38 H38 0.9500
C39 H39 0.9500
C40 C41 1.408(4)
C40 C45 1.539(4)
C40 H40 1.0000
C41 C42 1.542(4)
C41 H41 1.0000
C42 C43 1.540(4)
C42 C46 1.545(4)
C42 H42 1.0000
C43 C44 1.390(4)
C43 H43 1.0000
C44 C45 1.522(4)
C44 H44 1.0000
C45 C46 1.536(4)
C45 H45 1.0000
C46 H46A 0.9900
C46 H46B 0.9900
O2 C54 1.355(6)
O2 C51 1.384(7)
C51 C52 1.423(10)
C51 H51A 0.9900
C51 H51B 0.9900
C52 C53 1.516(9)
C52 H52A 0.9900
C52 H52B 0.9900
C53 C54 1.473(8)
C53 H53A 0.9900
C53 H53B 0.9900
C54 H54A 0.9900
C54 H54B 0.9900
